data_7151631
loop_
_publ_author_name
'Cheng, Ge'
'Slawin, Alexandra M. Z.'
'Vautravers, Nicolas R.'
'Andr\'e, Pascal'
'Morris, Russell E.'
'Samuel, Ifor D. W.'
'Cole-Hamilton, David'

_publ_section_title
;
 Synthesis of hybrid dendritic molecules with diazaphospholidine oxide
 grafted at the surface of octavinylsilsesquioxane (OVS).
;
_journal_issue 4
_journal_name_full 'Organic &amp; biomolecular chemistry'
_journal_page_first 1189
_journal_page_last 1200
_journal_paper_doi 10.1039/C0OB00297F
_journal_volume 9
_journal_year 2011
_chemical_formula_moiety 'C19 H23 Br2 N2 O3 P'
_chemical_formula_sum 'C19 H23 Br2 N2 O3 P'
_chemical_formula_weight 518.18
_chemical_name_systematic
;
?
;
_space_group_IT_number 4
_symmetry_cell_setting monoclinic
_symmetry_space_group_name_Hall 'P 2yb'
_symmetry_space_group_name_H-M 'P 1 21 1'
_atom_sites_solution_hydrogens geom
_atom_sites_solution_primary direct
_atom_sites_solution_secondary difmap
_audit_creation_method SHELXL-97
_cell_angle_alpha 90.00
_cell_angle_beta 90.360(6)
_cell_angle_gamma 90.00
_cell_formula_units_Z 4
_cell_length_a 7.529(2)
_cell_length_b 13.009(4)
_cell_length_c 23.237(8)
_cell_measurement_reflns_used 176
_cell_measurement_temperature 125(2)
_cell_measurement_theta_max 34
_cell_measurement_theta_min 12
_cell_volume 2275.9(12)
_computing_cell_refinement 'Bruker SMART'
_computing_data_collection 'Bruker SMART'
_computing_data_reduction 'Bruker SHELXTL'
_computing_molecular_graphics 'Bruker SHELXTL'
_computing_publication_material 'Bruker SHELXTL'
_computing_structure_refinement 'SHELXL-97 (Sheldrick, 1997)'
_computing_structure_solution 'SHELXS-97 (Sheldrick, 1990)'
_diffrn_ambient_temperature 125(2)
_diffrn_detector_area_resol_mean 0.83
_diffrn_measured_fraction_theta_full 0.988
_diffrn_measured_fraction_theta_max 0.969
_diffrn_measurement_device_type 'CCD area detector'
_diffrn_measurement_method 'phi and omega scans'
_diffrn_radiation_monochromator graphite
_diffrn_radiation_source 'fine-focus sealed tube'
_diffrn_radiation_type MoK\a
_diffrn_radiation_wavelength 0.71073
_diffrn_reflns_av_R_equivalents 0.1034
_diffrn_reflns_av_sigmaI/netI 0.0770
_diffrn_reflns_limit_h_max 6
_diffrn_reflns_limit_h_min -9
_diffrn_reflns_limit_k_max 15
_diffrn_reflns_limit_k_min -15
_diffrn_reflns_limit_l_max 26
_diffrn_reflns_limit_l_min -27
_diffrn_reflns_number 11712
_diffrn_reflns_theta_full 25.00
_diffrn_reflns_theta_max 25.56
_diffrn_reflns_theta_min 1.79
_exptl_absorpt_coefficient_mu 3.652
_exptl_absorpt_correction_T_max 1.00000
_exptl_absorpt_correction_T_min 0.493195
_exptl_absorpt_correction_type multi-scan
_exptl_absorpt_process_details sadabs
_exptl_crystal_colour colourless
_exptl_crystal_density_diffrn 1.512
_exptl_crystal_density_method 'not measured'
_exptl_crystal_description prism
_exptl_crystal_F_000 1040
_exptl_crystal_size_max .1
_exptl_crystal_size_mid .05
_exptl_crystal_size_min .05
_refine_diff_density_max 3.255
_refine_diff_density_min -2.539
_refine_diff_density_rms 0.353
_refine_ls_abs_structure_details 'Flack H D (1983), Acta Cryst. A39, 876-881'
_refine_ls_abs_structure_Flack 0.00
_refine_ls_extinction_coef 0.024(3)
_refine_ls_extinction_expression Fc^*^=kFc[1+0.001xFc^2^\l^3^/sin(2\q)]^-1/4^
_refine_ls_extinction_method SHELXL
_refine_ls_goodness_of_fit_ref 1.131
_refine_ls_hydrogen_treatment constr
_refine_ls_matrix_type full
_refine_ls_number_parameters 252
_refine_ls_number_reflns 7887
_refine_ls_number_restraints 1
_refine_ls_restrained_S_all 1.131
_refine_ls_R_factor_all 0.1626
_refine_ls_R_factor_gt 0.1516
_refine_ls_shift/su_max 0.069
_refine_ls_shift/su_mean 0.018
_refine_ls_structure_factor_coef Fsqd
_refine_ls_weighting_details 'calc w=1/[\s^2^(Fo^2^)+(0.1201P)^2^+98.3051P] where P=(Fo^2^+2Fc^2^)/3'
_refine_ls_weighting_scheme calc
_refine_ls_wR_factor_gt 0.3528
_refine_ls_wR_factor_ref 0.3628
_reflns_number_gt 7210
_reflns_number_total 7887
_reflns_threshold_expression >2sigma(I)
_cod_data_source_file C0OB00297F.TXT
_cod_data_source_block 4
_cod_depositor_comments
;
The following automatic conversions were performed:
'_symmetry_cell_setting' value 'Monoclinic' changed to 'monoclinic'
according to '/home/saulius/struct/CIF-dictionaries/cif_core.dic'
dictionary named 'cif_core.dic' version 2.4.1 from 2010-06-29.

Automatic conversion script
Id: cif_fix_enum 1555 2011-01-17 13:19:09Z saulius 
;
_cod_original_cell_volume 2275.9(13)
_cod_original_sg_symbol_H-M P2(1)
_cod_database_code 7151631

loop_
_symmetry_equiv_pos_as_xyz
'x, y, z'
'-x, y+1/2, -z'

loop_
_atom_site_label
_atom_site_type_symbol
_atom_site_fract_x
_atom_site_fract_y
_atom_site_fract_z
_atom_site_U_iso_or_equiv
_atom_site_adp_type
_atom_site_occupancy
_atom_site_symmetry_multiplicity
_atom_site_calc_flag
_atom_site_refinement_flags
_atom_site_disorder_assembly
_atom_site_disorder_group
P1 P 0.6970(7) 0.8353(4) 0.0522(2) 0.0197(11) Uani 1 1 d . . .
O1 O 0.8134(19) 0.7703(12) 0.0904(6) 0.026(3) Uiso 1 1 d . . .
C1 C 0.770(3) 0.9621(18) 0.0368(10) 0.032(5) Uiso 1 1 d . . .
C2 C 0.802(2) 1.0291(14) 0.0860(7) 0.014(3) Uiso 1 1 d . . .
C3 C 0.867(3) 1.1298(18) 0.0774(10) 0.032(5) Uiso 1 1 d . . .
H3A H 0.8872 1.1735 0.1096 0.039 Uiso 1 1 calc R . .
C4 C 0.902(3) 1.1647(16) 0.0232(8) 0.024(4) Uiso 1 1 d . . .
H4A H 0.9400 1.2338 0.0187 0.028 Uiso 1 1 calc R . .
C5 C 0.882(3) 1.0994(17) -0.0295(9) 0.027(4) Uiso 1 1 d . . .
H5A H 0.9107 1.1220 -0.0671 0.033 Uiso 1 1 calc R . .
C6 C 0.815(3) 0.9995(19) -0.0169(10) 0.033(5) Uiso 1 1 d . . .
H6A H 0.8006 0.9539 -0.0486 0.039 Uiso 1 1 calc R . .
O2 O 0.7595(18) 0.9912(13) 0.1392(6) 0.028(3) Uiso 1 1 d . . .
C7 C 0.772(4) 1.058(2) 0.1835(12) 0.048(7) Uiso 1 1 d . . .
H7A H 0.8459 1.0275 0.2140 0.072 Uiso 1 1 calc R . .
H7B H 0.6527 1.0714 0.1986 0.072 Uiso 1 1 calc R . .
H7C H 0.8251 1.1219 0.1703 0.072 Uiso 1 1 calc R . .
N1 N 0.494(2) 0.8377(14) 0.0758(8) 0.026(4) Uiso 1 1 d . . .
C8 C 0.356(3) 0.896(2) 0.0433(11) 0.037(5) Uiso 1 1 d . . .
H8A H 0.4084 0.9578 0.0250 0.044 Uiso 1 1 calc R . .
H8B H 0.3015 0.8526 0.0131 0.044 Uiso 1 1 calc R . .
C9 C 0.226(4) 0.925(2) 0.0864(11) 0.041(6) Uiso 1 1 d . . .
H9A H 0.1226 0.8785 0.0841 0.049 Uiso 1 1 calc R . .
H9B H 0.1848 0.9962 0.0792 0.049 Uiso 1 1 calc R . .
C10 C 0.316(3) 0.9176(19) 0.1489(10) 0.032(5) Uiso 1 1 d . . .
H10A H 0.3740 0.9830 0.1602 0.039 Uiso 1 1 calc R . .
H10B H 0.2295 0.8972 0.1786 0.039 Uiso 1 1 calc R . .
C11 C 0.449(3) 0.8350(17) 0.1378(10) 0.029(5) Uiso 1 1 d . . .
H11A H 0.5578 0.8474 0.1616 0.034 Uiso 1 1 calc R . .
C12 C 0.367(3) 0.7248(17) 0.1532(9) 0.029(4) Uiso 1 1 d . . .
H12A H 0.3365 0.7228 0.1946 0.035 Uiso 1 1 calc R . .
H12B H 0.2558 0.7143 0.1308 0.035 Uiso 1 1 calc R . .
N13 N 0.487(2) 0.6457(13) 0.1408(7) 0.025(4) Uiso 1 1 d . . .
H13A H 0.6041 0.6624 0.1255 0.030 Uiso 1 1 calc R . .
C13 C 0.439(3) 0.5412(17) 0.1502(9) 0.029(5) Uiso 1 1 d . . .
C14 C 0.548(3) 0.4636(15) 0.1370(9) 0.024(4) Uiso 1 1 d . . .
Br14 Br 0.7753(3) 0.48862(16) 0.10288(12) 0.0396(7) Uani 1 1 d . . .
C15 C 0.517(3) 0.3557(18) 0.1467(9) 0.025(4) Uiso 1 1 d . . .
H15A H 0.5998 0.3032 0.1374 0.030 Uiso 1 1 calc R . .
C16 C 0.342(3) 0.3361(18) 0.1727(10) 0.033(5) Uiso 1 1 d . . .
Br16 Br 0.2864(5) 0.19962(15) 0.18811(11) 0.0549(10) Uani 1 1 d . . .
C17 C 0.237(3) 0.4152(19) 0.1888(10) 0.031(5) Uiso 1 1 d . . .
H17A H 0.1293 0.3997 0.2082 0.037 Uiso 1 1 calc R . .
C18 C 0.278(2) 0.5198(15) 0.1786(7) 0.015(4) Uiso 1 1 d . . .
H18A H 0.2007 0.5734 0.1904 0.018 Uiso 1 1 calc R . .
O19 O 0.678(2) 0.7960(12) -0.0116(6) 0.029(3) Uiso 1 1 d . . .
C19 C 0.616(3) 0.6857(18) -0.0226(10) 0.032(5) Uiso 1 1 d . . .
H19A H 0.6724 0.6396 0.0055 0.049 Uiso 1 1 calc R . .
H19B H 0.6500 0.6649 -0.0616 0.049 Uiso 1 1 calc R . .
H19C H 0.4870 0.6820 -0.0188 0.049 Uiso 1 1 calc R . .
P21 P 0.7020(7) 0.3802(4) 0.4481(2) 0.0207(11) Uani 1 1 d . . .
O21 O 0.8181(18) 0.4453(11) 0.4119(6) 0.022(3) Uiso 1 1 d . . .
C21 C 0.785(2) 0.2505(12) 0.4605(7) 0.009(3) Uiso 1 1 d . . .
C22 C 0.818(3) 0.191(2) 0.4175(10) 0.033(5) Uiso 1 1 d . . .
C23 C 0.874(3) 0.0878(17) 0.4231(9) 0.029(5) Uiso 1 1 d . . .
H23A H 0.8924 0.0460 0.3902 0.035 Uiso 1 1 calc R . .
C24 C 0.901(3) 0.050(2) 0.4765(11) 0.038(5) Uiso 1 1 d . . .
H24A H 0.9371 -0.0189 0.4823 0.046 Uiso 1 1 calc R . .
C25 C 0.875(3) 0.1147(18) 0.5222(10) 0.032(5) Uiso 1 1 d . . .
H25A H 0.9013 0.0905 0.5599 0.038 Uiso 1 1 calc R . .
C26 C 0.810(3) 0.2140(17) 0.5158(9) 0.029(5) Uiso 1 1 d . . .
H26A H 0.7848 0.2555 0.5484 0.035 Uiso 1 1 calc R . .
O22 O 0.7715(18) 0.2298(12) 0.3638(6) 0.025(3) Uiso 1 1 d . . .
C27 C 0.795(4) 0.175(2) 0.3078(12) 0.049(7) Uiso 1 1 d . . .
H27A H 0.9215 0.1616 0.3016 0.073 Uiso 1 1 calc R . .
H27B H 0.7488 0.2180 0.2764 0.073 Uiso 1 1 calc R . .
H27C H 0.7301 0.1098 0.3086 0.073 Uiso 1 1 calc R . .
N21 N 0.507(2) 0.3798(14) 0.4219(7) 0.026(4) Uiso 1 1 d . . .
C28 C 0.363(3) 0.3167(19) 0.4487(10) 0.033(5) Uiso 1 1 d . . .
H28A H 0.4124 0.2515 0.4638 0.040 Uiso 1 1 calc R . .
H28B H 0.3088 0.3549 0.4810 0.040 Uiso 1 1 calc R . .
C29 C 0.229(4) 0.295(3) 0.4044(13) 0.055(7) Uiso 1 1 d . . .
H29A H 0.1330 0.3476 0.4049 0.066 Uiso 1 1 calc R . .
H29B H 0.1756 0.2264 0.4098 0.066 Uiso 1 1 calc R . .
C30 C 0.336(3) 0.3008(19) 0.3479(10) 0.034(5) Uiso 1 1 d . . .
H30A H 0.4037 0.2367 0.3411 0.041 Uiso 1 1 calc R . .
H30B H 0.2582 0.3148 0.3143 0.041 Uiso 1 1 calc R . .
C31 C 0.457(3) 0.3897(17) 0.3607(9) 0.027(4) Uiso 1 1 d . . .
H31A H 0.5669 0.3790 0.3377 0.033 Uiso 1 1 calc R . .
C32 C 0.384(3) 0.4931(18) 0.3443(9) 0.028(4) Uiso 1 1 d . . .
H32A H 0.3740 0.4969 0.3018 0.034 Uiso 1 1 calc R . .
H32B H 0.2626 0.5001 0.3602 0.034 Uiso 1 1 calc R . .
N33 N 0.491(2) 0.5778(14) 0.3645(8) 0.027(4) Uiso 1 1 d . . .
H33A H 0.5943 0.5638 0.3893 0.032 Uiso 1 1 calc R . .
C33 C 0.453(2) 0.6762(13) 0.3498(7) 0.013(3) Uiso 1 1 d . . .
C34 C 0.573(3) 0.7609(16) 0.3646(8) 0.023(4) Uiso 1 1 d . . .
Br34 Br 0.7802(4) 0.73014(16) 0.40404(11) 0.0396(7) Uani 1 1 d . . .
C35 C 0.517(3) 0.8621(18) 0.3531(9) 0.026(4) Uiso 1 1 d . . .
H35A H 0.5906 0.9184 0.3639 0.032 Uiso 1 1 calc R . .
C36 C 0.362(4) 0.879(2) 0.3271(12) 0.045(6) Uiso 1 1 d . . .
Br36 Br 0.3146(5) 1.02303(18) 0.30785(13) 0.0596(10) Uani 1 1 d . . .
C37 C 0.252(2) 0.8086(14) 0.3107(7) 0.014(3) Uiso 1 1 d . . .
H37A H 0.1455 0.8248 0.2907 0.017 Uiso 1 1 calc R . .
C38 C 0.301(3) 0.7007(18) 0.3246(9) 0.027(4) Uiso 1 1 d . . .
H38A H 0.2202 0.6474 0.3150 0.033 Uiso 1 1 calc R . .
O39 O 0.6859(17) 0.4219(10) 0.5122(5) 0.018(3) Uiso 1 1 d . . .
C39 C 0.620(3) 0.5304(15) 0.5244(8) 0.020(4) Uiso 1 1 d . . .
H39A H 0.7158 0.5797 0.5171 0.031 Uiso 1 1 calc R . .
H39B H 0.5835 0.5354 0.5647 0.031 Uiso 1 1 calc R . .
H39C H 0.5186 0.5460 0.4993 0.031 Uiso 1 1 calc R . .

loop_
_atom_site_aniso_label
_atom_site_aniso_U_11
_atom_site_aniso_U_22
_atom_site_aniso_U_33
_atom_site_aniso_U_23
_atom_site_aniso_U_13
_atom_site_aniso_U_12
P1 0.032(3) 0.009(2) 0.018(2) -0.0034(18) 0.002(2) -0.0014(19)
Br14 0.0338(11) 0.0171(10) 0.0678(16) -0.0068(11) -0.0138(10) 0.0036(10)
Br16 0.125(3) 0.0049(9) 0.0353(12) -0.0039(9) 0.0357(14) -0.0118(12)
P21 0.036(3) 0.013(2) 0.012(2) 0.0037(18) -0.004(2) -0.001(2)
Br34 0.0512(14) 0.0208(11) 0.0469(14) -0.0091(9) -0.0031(11) 0.0013(10)
Br36 0.116(3) 0.0122(11) 0.0502(16) 0.0031(10) -0.0172(16) 0.0085(13)

loop_
_atom_type_symbol
_atom_type_description
_atom_type_scat_dispersion_real
_atom_type_scat_dispersion_imag
_atom_type_scat_source
C C 0.0033 0.0016 'International Tables Vol C Tables 4.2.6.8 and 6.1.1.4'
H H 0.0000 0.0000 'International Tables Vol C Tables 4.2.6.8 and 6.1.1.4'
N N 0.0061 0.0033 'International Tables Vol C Tables 4.2.6.8 and 6.1.1.4'
O O 0.0106 0.0060 'International Tables Vol C Tables 4.2.6.8 and 6.1.1.4'
P P 0.1023 0.0942 'International Tables Vol C Tables 4.2.6.8 and 6.1.1.4'
Br Br -0.2901 2.4595 'International Tables Vol C Tables 4.2.6.8 and 6.1.1.4'

loop_
_geom_angle_atom_site_label_1
_geom_angle_atom_site_label_2
_geom_angle_atom_site_label_3
_geom_angle
_geom_angle_site_symmetry_1
_geom_angle_site_symmetry_3
_geom_angle_publ_flag
O1 P1 O19 115.0(8) . . ?
O1 P1 N1 110.8(9) . . ?
O19 P1 N1 104.2(9) . . ?
O1 P1 C1 117.5(10) . . ?
O19 P1 C1 97.9(10) . . ?
N1 P1 C1 109.9(10) . . ?
C6 C1 C2 117(2) . . ?
C6 C1 P1 125.9(19) . . ?
C2 C1 P1 116.6(16) . . ?
O2 C2 C1 117.0(17) . . ?
O2 C2 C3 122.9(17) . . ?
C1 C2 C3 120.1(18) . . ?
C4 C3 C2 120(2) . . ?
C4 C3 H3A 119.8 . . ?
C2 C3 H3A 119.8 . . ?
C3 C4 C5 123(2) . . ?
C3 C4 H4A 118.4 . . ?
C5 C4 H4A 118.4 . . ?
C6 C5 C4 112.6(19) . . ?
C6 C5 H5A 123.7 . . ?
C4 C5 H5A 123.7 . . ?
C1 C6 C5 126(2) . . ?
C1 C6 H6A 116.8 . . ?
C5 C6 H6A 116.8 . . ?
C7 O2 C2 116.4(19) . . ?
O2 C7 H7A 109.5 . . ?
O2 C7 H7B 109.4 . . ?
H7A C7 H7B 109.5 . . ?
O2 C7 H7C 109.5 . . ?
H7A C7 H7C 109.5 . . ?
H7B C7 H7C 109.5 . . ?
C11 N1 C8 109.8(17) . . ?
C11 N1 P1 123.5(14) . . ?
C8 N1 P1 119.5(15) . . ?
C9 C8 N1 105(2) . . ?
C9 C8 H8A 110.8 . . ?
N1 C8 H8A 110.8 . . ?
C9 C8 H8B 110.8 . . ?
N1 C8 H8B 110.8 . . ?
H8A C8 H8B 108.9 . . ?
C8 C9 C10 109(2) . . ?
C8 C9 H9A 109.9 . . ?
C10 C9 H9A 109.9 . . ?
C8 C9 H9B 109.9 . . ?
C10 C9 H9B 109.9 . . ?
H9A C9 H9B 108.3 . . ?
C11 C10 C9 99.6(19) . . ?
C11 C10 H10A 111.9 . . ?
C9 C10 H10A 111.9 . . ?
C11 C10 H10B 111.9 . . ?
C9 C10 H10B 111.8 . . ?
H10A C10 H10B 109.6 . . ?
N1 C11 C10 108.1(18) . . ?
N1 C11 C12 109.3(17) . . ?
C10 C11 C12 110.3(18) . . ?
N1 C11 H11A 109.7 . . ?
C10 C11 H11A 109.7 . . ?
C12 C11 H11A 109.7 . . ?
N13 C12 C11 111.2(17) . . ?
N13 C12 H12A 109.3 . . ?
C11 C12 H12A 109.4 . . ?
N13 C12 H12B 109.4 . . ?
C11 C12 H12B 109.4 . . ?
H12A C12 H12B 108.0 . . ?
C12 N13 C13 120.6(18) . . ?
C12 N13 H13A 119.7 . . ?
C13 N13 H13A 119.7 . . ?
C14 C13 N13 122(2) . . ?
C14 C13 C18 119(2) . . ?
N13 C13 C18 118.4(19) . . ?
C13 C14 C15 127(2) . . ?
C13 C14 Br14 121.1(16) . . ?
C15 C14 Br14 112.2(15) . . ?
C14 C15 C16 112.3(19) . . ?
C14 C15 H15A 123.9 . . ?
C16 C15 H15A 123.9 . . ?
C17 C16 C15 121(2) . . ?
C17 C16 Br16 122.7(19) . . ?
C15 C16 Br16 116.5(17) . . ?
C16 C17 C18 124(2) . . ?
C16 C17 H17A 118.1 . . ?
C18 C17 H17A 118.2 . . ?
C17 C18 C13 117.2(18) . . ?
C17 C18 H18A 121.4 . . ?
C13 C18 H18A 121.4 . . ?
C19 O19 P1 119.2(13) . . ?
O19 C19 H19A 109.5 . . ?
O19 C19 H19B 109.4 . . ?
H19A C19 H19B 109.5 . . ?
O19 C19 H19C 109.5 . . ?
H19A C19 H19C 109.5 . . ?
H19B C19 H19C 109.5 . . ?
O21 P21 N21 109.3(9) . . ?
O21 P21 O39 112.6(8) . . ?
N21 P21 O39 106.6(9) . . ?
O21 P21 C21 114.6(8) . . ?
N21 P21 C21 111.9(9) . . ?
O39 P21 C21 101.4(7) . . ?
C22 C21 C26 119.1(19) . . ?
C22 C21 P21 120.2(15) . . ?
C26 C21 P21 120.7(14) . . ?
C21 C22 O22 115(2) . . ?
C21 C22 C23 124(2) . . ?
O22 C22 C23 120(2) . . ?
C24 C23 C22 118(2) . . ?
C24 C23 H23A 120.9 . . ?
C22 C23 H23A 120.9 . . ?
C23 C24 C25 118(2) . . ?
C23 C24 H24A 120.9 . . ?
C25 C24 H24A 120.9 . . ?
C24 C25 C26 123(2) . . ?
C24 C25 H25A 118.7 . . ?
C26 C25 H25A 118.7 . . ?
C21 C26 C25 118(2) . . ?
C21 C26 H26A 121.1 . . ?
C25 C26 H26A 121.1 . . ?
C22 O22 C27 125.2(18) . . ?
O22 C27 H27A 109.5 . . ?
O22 C27 H27B 109.5 . . ?
H27A C27 H27B 109.5 . . ?
O22 C27 H27C 109.5 . . ?
H27A C27 H27C 109.5 . . ?
H27B C27 H27C 109.5 . . ?
C31 N21 C28 105.3(16) . . ?
C31 N21 P21 127.2(15) . . ?
C28 N21 P21 120.8(14) . . ?
C29 C28 N21 108(2) . . ?
C29 C28 H28A 110.1 . . ?
N21 C28 H28A 110.1 . . ?
C29 C28 H28B 110.1 . . ?
N21 C28 H28B 110.1 . . ?
H28A C28 H28B 108.4 . . ?
C28 C29 C30 103(2) . . ?
C28 C29 H29A 111.1 . . ?
C30 C29 H29A 111.2 . . ?
C28 C29 H29B 111.2 . . ?
C30 C29 H29B 111.2 . . ?
H29A C29 H29B 109.1 . . ?
C31 C30 C29 101(2) . . ?
C31 C30 H30A 111.6 . . ?
C29 C30 H30A 111.6 . . ?
C31 C30 H30B 111.6 . . ?
C29 C30 H30B 111.7 . . ?
H30A C30 H30B 109.4 . . ?
N21 C31 C32 114.6(18) . . ?
N21 C31 C30 106.1(17) . . ?
C32 C31 C30 114.9(18) . . ?
N21 C31 H31A 106.9 . . ?
C32 C31 H31A 106.9 . . ?
C30 C31 H31A 107.0 . . ?
N33 C32 C31 113.4(17) . . ?
N33 C32 H32A 108.9 . . ?
C31 C32 H32A 108.9 . . ?
N33 C32 H32B 108.9 . . ?
C31 C32 H32B 108.9 . . ?
H32A C32 H32B 107.7 . . ?
C33 N33 C32 121.3(17) . . ?
C33 N33 H33A 119.3 . . ?
C32 N33 H33A 119.4 . . ?
C38 C33 N33 121.6(18) . . ?
C38 C33 C34 117.1(18) . . ?
N33 C33 C34 121.2(17) . . ?
C35 C34 C33 118.2(17) . . ?
C35 C34 Br34 123.3(15) . . ?
C33 C34 Br34 118.2(14) . . ?
C36 C35 C34 120(2) . . ?
C36 C35 H35A 119.8 . . ?
C34 C35 H35A 119.8 . . ?
C37 C36 C35 125(3) . . ?
C37 C36 Br36 120(2) . . ?
C35 C36 Br36 115(2) . . ?
C36 C37 C38 117(2) . . ?
C36 C37 H37A 121.6 . . ?
C38 C37 H37A 121.6 . . ?
C33 C38 C37 122.5(19) . . ?
C33 C38 H38A 118.7 . . ?
C37 C38 H38A 118.8 . . ?
C39 O39 P21 121.2(11) . . ?
O39 C39 H39A 109.5 . . ?
O39 C39 H39B 109.5 . . ?
H39A C39 H39B 109.5 . . ?
O39 C39 H39C 109.4 . . ?
H39A C39 H39C 109.5 . . ?
H39B C39 H39C 109.5 . . ?

loop_
_geom_bond_atom_site_label_1
_geom_bond_atom_site_label_2
_geom_bond_distance
_geom_bond_site_symmetry_2
_geom_bond_publ_flag
P1 O1 1.504(15) . ?
P1 O19 1.574(15) . ?
P1 N1 1.624(19) . ?
P1 C1 1.78(2) . ?
C1 C6 1.39(3) . ?
C1 C2 1.46(3) . ?
C2 O2 1.37(2) . ?
C2 C3 1.41(3) . ?
C3 C4 1.37(3) . ?
C3 H3A 0.9500 . ?
C4 C5 1.50(3) . ?
C4 H4A 0.9500 . ?
C5 C6 1.42(3) . ?
C5 H5A 0.9500 . ?
C6 H6A 0.9500 . ?
O2 C7 1.35(3) . ?
C7 H7A 0.9800 . ?
C7 H7B 0.9800 . ?
C7 H7C 0.9800 . ?
N1 C11 1.48(3) . ?
N1 C8 1.49(3) . ?
C8 C9 1.45(4) . ?
C8 H8A 0.9900 . ?
C8 H8B 0.9900 . ?
C9 C10 1.60(3) . ?
C9 H9A 0.9900 . ?
C9 H9B 0.9900 . ?
C10 C11 1.49(3) . ?
C10 H10A 0.9900 . ?
C10 H10B 0.9900 . ?
C11 C12 1.60(3) . ?
C11 H11A 1.0000 . ?
C12 N13 1.40(3) . ?
C12 H12A 0.9900 . ?
C12 H12B 0.9900 . ?
N13 C13 1.42(3) . ?
N13 H13A 0.9800 . ?
C13 C14 1.34(3) . ?
C13 C18 1.41(3) . ?
C14 C15 1.44(3) . ?
C14 Br14 1.92(2) . ?
C15 C16 1.48(3) . ?
C15 H15A 0.9500 . ?
C16 C17 1.35(3) . ?
C16 Br16 1.86(2) . ?
C17 C18 1.42(3) . ?
C17 H17A 0.9500 . ?
C18 H18A 0.9500 . ?
O19 C19 1.53(3) . ?
C19 H19A 0.9800 . ?
C19 H19B 0.9800 . ?
C19 H19C 0.9800 . ?
P21 O21 1.482(15) . ?
P21 N21 1.584(18) . ?
P21 O39 1.590(13) . ?
P21 C21 1.822(17) . ?
C21 C22 1.29(3) . ?
C21 C26 1.38(3) . ?
C22 O22 1.39(3) . ?
C22 C23 1.41(3) . ?
C23 C24 1.35(3) . ?
C23 H23A 0.9500 . ?
C24 C25 1.37(3) . ?
C24 H24A 0.9500 . ?
C25 C26 1.39(3) . ?
C25 H25A 0.9500 . ?
C26 H26A 0.9500 . ?
O22 C27 1.49(3) . ?
C27 H27A 0.9800 . ?
C27 H27B 0.9800 . ?
C27 H27C 0.9800 . ?
N21 C31 1.47(3) . ?
N21 C28 1.50(3) . ?
C28 C29 1.46(4) . ?
C28 H28A 0.9900 . ?
C28 H28B 0.9900 . ?
C29 C30 1.55(4) . ?
C29 H29A 0.9900 . ?
C29 H29B 0.9900 . ?
C30 C31 1.50(3) . ?
C30 H30A 0.9900 . ?
C30 H30B 0.9900 . ?
C31 C32 1.50(3) . ?
C31 H31A 1.0000 . ?
C32 N33 1.45(3) . ?
C32 H32A 0.9900 . ?
C32 H32B 0.9900 . ?
N33 C33 1.36(3) . ?
N33 H33A 0.9800 . ?
C33 C38 1.32(3) . ?
C33 C34 1.47(3) . ?
C34 C35 1.41(3) . ?
C34 Br34 1.845(19) . ?
C35 C36 1.33(4) . ?
C35 H35A 0.9500 . ?
C36 C37 1.29(3) . ?
C36 Br36 1.95(3) . ?
C37 C38 1.49(3) . ?
C37 H37A 0.9500 . ?
C38 H38A 0.9500 . ?
O39 C39 1.52(2) . ?
C39 H39A 0.9800 . ?
C39 H39B 0.9800 . ?
C39 H39C 0.9800 . ?

loop_
_geom_hbond_atom_site_label_D
_geom_hbond_atom_site_label_H
_geom_hbond_atom_site_label_A
_geom_hbond_distance_DH
_geom_hbond_distance_HA
_geom_hbond_distance_DA
_geom_hbond_angle_DHA
_geom_hbond_site_symmetry_A
N13 H13A O1 0.98 2.27 3.18(2) 154.2 .
N13 H13A Br14 0.98 2.66 3.115(18) 108.8 .
N33 H33A Br34 0.98 2.60 3.078(19) 110.3 .
N33 H33A O21 0.98 2.34 3.19(2) 145.0 .

loop_
_geom_torsion_atom_site_label_1
_geom_torsion_atom_site_label_2
_geom_torsion_atom_site_label_3
_geom_torsion_atom_site_label_4
_geom_torsion
_geom_torsion_site_symmetry_1
_geom_torsion_site_symmetry_2
_geom_torsion_site_symmetry_3
_geom_torsion_site_symmetry_4
_geom_torsion_publ_flag
O1 P1 C1 C6 116(2) . . . . ?
O19 P1 C1 C6 -8(2) . . . . ?
N1 P1 C1 C6 -116(2) . . . . ?
O1 P1 C1 C2 -57(2) . . . . ?
O19 P1 C1 C2 179.0(16) . . . . ?
N1 P1 C1 C2 70.7(19) . . . . ?
C6 C1 C2 O2 -178.9(18) . . . . ?
P1 C1 C2 O2 -5(2) . . . . ?
C6 C1 C2 C3 4(3) . . . . ?
P1 C1 C2 C3 177.3(16) . . . . ?
O2 C2 C3 C4 -177.8(18) . . . . ?
C1 C2 C3 C4 0(3) . . . . ?
C2 C3 C4 C5 -3(3) . . . . ?
C3 C4 C5 C6 3(3) . . . . ?
C2 C1 C6 C5 -4(3) . . . . ?
P1 C1 C6 C5 -176.7(18) . . . . ?
C4 C5 C6 C1 1(3) . . . . ?
C1 C2 O2 C7 -173(2) . . . . ?
C3 C2 O2 C7 4(3) . . . . ?
O1 P1 N1 C11 34.1(19) . . . . ?
O19 P1 N1 C11 158.4(16) . . . . ?
C1 P1 N1 C11 -97.5(18) . . . . ?
O1 P1 N1 C8 -178.7(16) . . . . ?
O19 P1 N1 C8 -54.3(18) . . . . ?
C1 P1 N1 C8 50(2) . . . . ?
C11 N1 C8 C9 -2(3) . . . . ?
P1 N1 C8 C9 -153.0(17) . . . . ?
N1 C8 C9 C10 19(3) . . . . ?
C8 C9 C10 C11 -29(3) . . . . ?
C8 N1 C11 C10 -18(2) . . . . ?
P1 N1 C11 C10 132.1(17) . . . . ?
C8 N1 C11 C12 102(2) . . . . ?
P1 N1 C11 C12 -107.8(18) . . . . ?
C9 C10 C11 N1 27(2) . . . . ?
C9 C10 C11 C12 -92(2) . . . . ?
N1 C11 C12 N13 59(2) . . . . ?
C10 C11 C12 N13 177.5(18) . . . . ?
C11 C12 N13 C13 -178.8(17) . . . . ?
C12 N13 C13 C14 178(2) . . . . ?
C12 N13 C13 C18 -7(3) . . . . ?
N13 C13 C14 C15 177.4(19) . . . . ?
C18 C13 C14 C15 3(3) . . . . ?
N13 C13 C14 Br14 -1(3) . . . . ?
C18 C13 C14 Br14 -176.0(14) . . . . ?
C13 C14 C15 C16 2(3) . . . . ?
Br14 C14 C15 C16 -179.7(15) . . . . ?
C14 C15 C16 C17 -5(3) . . . . ?
C14 C15 C16 Br16 -179.3(15) . . . . ?
C15 C16 C17 C18 5(3) . . . . ?
Br16 C16 C17 C18 178.7(16) . . . . ?
C16 C17 C18 C13 0(3) . . . . ?
C14 C13 C18 C17 -3(3) . . . . ?
N13 C13 C18 C17 -178.3(18) . . . . ?
O1 P1 O19 C19 54.6(16) . . . . ?
N1 P1 O19 C19 -67.0(16) . . . . ?
C1 P1 O19 C19 180.0(15) . . . . ?
O21 P21 C21 C22 -57.6(18) . . . . ?
N21 P21 C21 C22 67.6(19) . . . . ?
O39 P21 C21 C22 -179.2(16) . . . . ?
O21 P21 C21 C26 123.6(15) . . . . ?
N21 P21 C21 C26 -111.3(16) . . . . ?
O39 P21 C21 C26 2.0(16) . . . . ?
C26 C21 C22 O22 173.7(17) . . . . ?
P21 C21 C22 O22 -5(3) . . . . ?
C26 C21 C22 C23 2(3) . . . . ?
P21 C21 C22 C23 -176.8(17) . . . . ?
C21 C22 C23 C24 -2(3) . . . . ?
O22 C22 C23 C24 -174(2) . . . . ?
C22 C23 C24 C25 -1(3) . . . . ?
C23 C24 C25 C26 4(4) . . . . ?
C22 C21 C26 C25 1(3) . . . . ?
P21 C21 C26 C25 -179.7(16) . . . . ?
C24 C25 C26 C21 -5(3) . . . . ?
C21 C22 O22 C27 -179(2) . . . . ?
C23 C22 O22 C27 -7(3) . . . . ?
O21 P21 N21 C31 31(2) . . . . ?
O39 P21 N21 C31 152.8(17) . . . . ?
C21 P21 N21 C31 -97.3(18) . . . . ?
O21 P21 N21 C28 177.8(16) . . . . ?
O39 P21 N21 C28 -60.2(18) . . . . ?
C21 P21 N21 C28 49.7(19) . . . . ?
C31 N21 C28 C29 -3(3) . . . . ?
P21 N21 C28 C29 -155.9(19) . . . . ?
N21 C28 C29 C30 26(3) . . . . ?
C28 C29 C30 C31 -39(3) . . . . ?
C28 N21 C31 C32 105(2) . . . . ?
P21 N21 C31 C32 -104(2) . . . . ?
C28 N21 C31 C30 -23(2) . . . . ?
P21 N21 C31 C30 127.8(18) . . . . ?
C29 C30 C31 N21 38(2) . . . . ?
C29 C30 C31 C32 -89(2) . . . . ?
N21 C31 C32 N33 48(3) . . . . ?
C30 C31 C32 N33 171.7(19) . . . . ?
C31 C32 N33 C33 174.9(18) . . . . ?
C32 N33 C33 C38 11(3) . . . . ?
C32 N33 C33 C34 -172.7(18) . . . . ?
C38 C33 C34 C35 2(3) . . . . ?
N33 C33 C34 C35 -174.0(18) . . . . ?
C38 C33 C34 Br34 176.2(15) . . . . ?
N33 C33 C34 Br34 0(2) . . . . ?
C33 C34 C35 C36 -3(3) . . . . ?
Br34 C34 C35 C36 -176.5(19) . . . . ?
C34 C35 C36 C37 0(4) . . . . ?
C34 C35 C36 Br36 -174.5(17) . . . . ?
C35 C36 C37 C38 3(4) . . . . ?
Br36 C36 C37 C38 177.4(16) . . . . ?
N33 C33 C38 C37 177.0(17) . . . . ?
C34 C33 C38 C37 1(3) . . . . ?
C36 C37 C38 C33 -3(3) . . . . ?
O21 P21 O39 C39 57.1(14) . . . . ?
N21 P21 O39 C39 -62.8(14) . . . . ?
C21 P21 O39 C39 180.0(12) . . . . ?
